data_1565136
loop_
_publ_author_name
'Zhu, Zhaoyang'
'Zhang, Xue'
'Guo, Xing'
'Wu, Qinghua'
'Li, Zhongxin'
'Yu, Changjiang'
'Hao, Erhong'
'Jiao, Lijuan'
'Zhao, Jianzhang'

_publ_section_title
;
 Orthogonally aligned cyclic BODIPY arrays with long-lived triplet excited
 states as efficient heavy-atom-free photosensitizers
;
_journal_name_full 'Chemical Science'
_journal_paper_doi 10.1039/D1SC04893G
_journal_year 2021
_chemical_formula_moiety 'C75 H66 B3 Cl3 N6 O6'
_chemical_formula_sum 'C75 H66 B3 Cl3 N6 O6'
_chemical_formula_weight 1286.12
_space_group_crystal_system monoclinic
_space_group_IT_number 14
_space_group_name_Hall '-P 2yn'
_space_group_name_H-M_alt 'P 1 21/n 1'
_atom_sites_solution_hydrogens geom
_atom_sites_solution_primary dual
_audit_creation_date 2019-04-29
_audit_creation_method
;
Olex2 1.2
(compiled 2018.05.29 svn.r3508 for OlexSys, GUI svn.r5506)
;
_audit_update_record
;
2019-05-13 deposited with the CCDC.	2021-10-28 downloaded from the CCDC.
;
_cell_angle_alpha 90
_cell_angle_beta 93.04(16)
_cell_angle_gamma 90
_cell_formula_units_Z 4
_cell_length_a 15.79(3)
_cell_length_b 18.68(3)
_cell_length_c 25.84(5)
_cell_measurement_reflns_used 9862
_cell_measurement_temperature 298.15
_cell_measurement_theta_max 27.62
_cell_measurement_theta_min 2.85
_cell_volume 7611(2)
_computing_molecular_graphics 'Olex2 (Dolomanov et al., 2009)'
_computing_publication_material 'Olex2 (Dolomanov et al., 2009)'
_computing_structure_refinement 'ShelXL (Sheldrick, 2015)'
_computing_structure_solution 'ShelXT (Sheldrick, 2015)'
_diffrn_ambient_temperature 298.15
_diffrn_measured_fraction_theta_full 0.998
_diffrn_measured_fraction_theta_max 0.981
_diffrn_measurement_device_type 'Bruker APEX-II CCD'
_diffrn_measurement_method '\f and \w scans'
_diffrn_radiation_type MoK\a
_diffrn_radiation_wavelength 0.71073
_diffrn_reflns_av_R_equivalents 0.2293
_diffrn_reflns_av_unetI/netI 0.0947
_diffrn_reflns_Laue_measured_fraction_full 0.998
_diffrn_reflns_Laue_measured_fraction_max 0.981
_diffrn_reflns_limit_h_max 20
_diffrn_reflns_limit_h_min -20
_diffrn_reflns_limit_k_max 24
_diffrn_reflns_limit_k_min -24
_diffrn_reflns_limit_l_max 33
_diffrn_reflns_limit_l_min -33
_diffrn_reflns_number 307537
_diffrn_reflns_point_group_measured_fraction_full 0.998
_diffrn_reflns_point_group_measured_fraction_max 0.981
_diffrn_reflns_theta_full 25.242
_diffrn_reflns_theta_max 27.760
_diffrn_reflns_theta_min 2.853
_exptl_absorpt_coefficient_mu 0.172
_exptl_absorpt_correction_type multi-scan
_exptl_crystal_colour 'clear yellowish yellow'
_exptl_crystal_colour_lustre clear
_exptl_crystal_colour_modifier yellowish
_exptl_crystal_colour_primary yellow
_exptl_crystal_density_diffrn 1.122
_exptl_crystal_description needle
_exptl_crystal_F_000 3608
_exptl_crystal_size_max 0.24
_exptl_crystal_size_mid 0.23
_exptl_crystal_size_min 0.21
_exptl_transmission_factor_max 0.7456
_exptl_transmission_factor_min 0.6030
_refine_diff_density_max 0.558
_refine_diff_density_min -0.286
_refine_diff_density_rms 0.050
_refine_ls_extinction_method none
_refine_ls_goodness_of_fit_ref 1.088
_refine_ls_hydrogen_treatment constr
_refine_ls_matrix_type full
_refine_ls_number_parameters 850
_refine_ls_number_reflns 17602
_refine_ls_number_restraints 0
_refine_ls_restrained_S_all 1.088
_refine_ls_R_factor_all 0.1956
_refine_ls_R_factor_gt 0.1040
_refine_ls_shift/su_max 0.000
_refine_ls_shift/su_mean 0.000
_refine_ls_structure_factor_coef Fsqd
_refine_ls_weighting_details 'w=1/[\s^2^(Fo^2^)+(0.0542P)^2^+11.5256P] where P=(Fo^2^+2Fc^2^)/3'
_refine_ls_weighting_scheme calc
_refine_ls_wR_factor_gt 0.1890
_refine_ls_wR_factor_ref 0.2238
_reflns_Friedel_coverage 0.000
_reflns_number_gt 8641
_reflns_number_total 17602
_reflns_threshold_expression 'I > 2\s(I)'
_cod_data_source_file d1sc04893g2.cif
_cod_data_source_block mo_20190411a_0m_sq
_cod_original_cell_volume 7612(24)
_cod_database_code 1565136
_shelx_shelxl_version_number 2014/7
_shelx_space_group_comment
;
The symmetry employed for this shelxl refinement is uniquely defined
by the following loop, which should always be used as a source of
symmetry information in preference to the above space-group names.
They are only intended as comments.
;
_olex2_refinement_description
;
1. Fixed Uiso
 At 1.2 times of:
  All C(H) groups
 At 1.5 times of:
  All C(H,H,H) groups
2.a Aromatic/amide H refined with riding coordinates:
 C00O(H00O), C00U(H00U), C00V(H00V), C00W(H00W), C00X(H00X), C012(H012),
 C014(H014), C015(H015), C016(H016), C019(H019), C01A(H01A), C01C(H01C),
 C01E(H01E), C01G(H01G), C01J(H01J), C01L(H01L), C01N(H01N), C01Q(H01Q),
 C01S(H01S), C01T(H01T), C01U(H01U), C01V(H01V), C01W(H01W), C020(H020),
 C022(H022), C023(H023), C024(H024), C029(H029), C02A(H02j), C02F(H02q)
2.b Idealised Me refined as rotating group:
 C01Y(H01b,H01d,H01f), C025(H02a,H02b,H02c), C027(H02d,H02e,H02f), C028(H02g,
 H02h,H02i), C02D(H02k,H02l,H02m), C02E(H02n,H02o,H02p), C02G(H02r,H02s,H02t),
 C02H(H02u,H02v,H02w), C02I(H02x,H02y,H), C02J(H02z,Ha,Hb), C02K(H02,Hc,Hd),
 C02L(H0aa,He,Hf)
;

loop_
_space_group_symop_operation_xyz
'x, y, z'
'-x+1/2, y+1/2, -z+1/2'
'-x, -y, -z'
'x-1/2, -y-1/2, z-1/2'

loop_
_atom_site_label
_atom_site_type_symbol
_atom_site_fract_x
_atom_site_fract_y
_atom_site_fract_z
_atom_site_U_iso_or_equiv
_atom_site_adp_type
_atom_site_occupancy
_atom_site_site_symmetry_order
_atom_site_calc_flag
_atom_site_refinement_flags_posn
_atom_site_refinement_flags_adp
_atom_site_refinement_flags_occupancy
_atom_site_disorder_assembly
_atom_site_disorder_group
Cl01 Cl 0.70515(8) 0.64291(7) 0.29920(5) 0.0726(4) Uani 1 1 d . . . . .
Cl02 Cl 0.32371(10) 0.90857(6) 0.37274(5) 0.0811(4) Uani 1 1 d . . . . .
Cl03 Cl 0.39690(9) 0.84610(8) 0.07060(5) 0.0789(4) Uani 1 1 d . . . . .
O004 O 0.40605(16) 0.75471(12) 0.18100(9) 0.0410(6) Uani 1 1 d . . . . .
O005 O 0.37379(17) 0.78669(13) 0.29269(9) 0.0416(6) Uani 1 1 d . . . . .
O006 O 0.51218(16) 0.68806(12) 0.26556(9) 0.0405(6) Uani 1 1 d . . . . .
N007 N 0.43648(19) 0.68039(15) 0.33716(11) 0.0375(7) Uani 1 1 d . . . . .
N008 N 0.47257(18) 0.64735(15) 0.17695(11) 0.0352(7) Uani 1 1 d . . . . .
N009 N 0.60189(19) 0.59709(16) 0.22053(12) 0.0401(7) Uani 1 1 d . . . . .
N00A N 0.2750(2) 0.77585(15) 0.22569(12) 0.0409(8) Uani 1 1 d . . . . .
N00B N 0.3612(2) 0.77021(16) 0.38863(12) 0.0439(8) Uani 1 1 d . . . . .
N00C N 0.2759(2) 0.80185(16) 0.13208(12) 0.0437(8) Uani 1 1 d . . . . .
C31 C 0.4164(2) 0.62851(19) 0.37385(14) 0.0393(9) Uani 1 1 d . . . . .
C00E C 0.4079(2) 0.69114(19) 0.16183(14) 0.0382(9) Uani 1 1 d . . . . .
C00F C 0.4815(2) 0.64856(19) 0.30104(14) 0.0388(9) Uani 1 1 d . . . . .
C30 C 0.5999(2) 0.73442(19) 0.19533(15) 0.0401(9) Uani 1 1 d . . . . .
C00H C 0.4648(2) 0.58467(19) 0.14732(14) 0.0401(9) Uani 1 1 d . . . . .
C00I C 0.2983(3) 0.76669(18) 0.27598(15) 0.0407(9) Uani 1 1 d . . . . .
O00J O 0.2982(3) 1.06063(19) 0.23798(18) 0.1030(13) Uani 1 1 d . . . . .
C00K C 0.3448(3) 0.7162(2) 0.42383(15) 0.0458(10) Uani 1 1 d . . . . .
C00L C 0.3579(3) 0.5902(2) 0.45671(14) 0.0426(9) Uani 1 1 d . . . . .
O7 O 0.6488(3) 0.8108(2) 0.07146(14) 0.1042(14) Uani 1 1 d . . . . .
C00N C 0.5913(3) 0.5364(2) 0.18972(15) 0.0449(10) Uani 1 1 d . . . . .
C00O C 0.4886(3) 0.57366(19) 0.31228(15) 0.0456(10) Uani 1 1 d . . . . .
H00O H 0.5149 0.5393 0.2926 0.055 Uiso 1 1 calc R . . . .
C00P C 0.3692(3) 0.8831(2) 0.19652(14) 0.0454(10) Uani 1 1 d . . . . .
C00Q C 0.1935(3) 0.7765(2) 0.12697(16) 0.0497(10) Uani 1 1 d . . . . .
C00R C 0.3741(2) 0.6453(2) 0.41633(14) 0.0417(9) Uani 1 1 d . . . . .
C00S C 0.1914(3) 0.75152(19) 0.21837(16) 0.0439(10) Uani 1 1 d . . . . .
C00T C 0.5051(3) 0.8064(2) 0.34984(15) 0.0466(10) Uani 1 1 d . . . . .
C00U C 0.4499(3) 0.5625(2) 0.35672(16) 0.0473(10) Uani 1 1 d . . . . .
H00U H 0.4458 0.5187 0.3735 0.057 Uiso 1 1 calc R . . . .
C00V C 0.2300(3) 0.7355(2) 0.30223(16) 0.0486(10) Uani 1 1 d . . . . .
H00V H 0.2302 0.7235 0.3372 0.058 Uiso 1 1 calc R . . . .
C00W C 0.3543(3) 0.6555(2) 0.12347(15) 0.0475(10) Uani 1 1 d . . . . .
H00W H 0.3043 0.6732 0.1076 0.057 Uiso 1 1 calc R . . . .
C00X C 0.3901(3) 0.5912(2) 0.11477(15) 0.0472(10) Uani 1 1 d . . . . .
H00X H 0.3692 0.5569 0.0913 0.057 Uiso 1 1 calc R . . . .
C00Y C 0.1505(3) 0.7522(2) 0.17045(17) 0.0479(10) Uani 1 1 d . . . . .
C00Z C 0.5228(2) 0.53104(19) 0.15233(15) 0.0430(9) Uani 1 1 d . . . . .
C010 C 0.2904(3) 0.5424(2) 0.45016(15) 0.0486(10) Uani 1 1 d . . . . .
C011 C 0.6703(3) 0.5836(2) 0.25306(16) 0.0514(11) Uani 1 1 d . . . . .
C012 C 0.1652(3) 0.7266(2) 0.26677(16) 0.0503(10) Uani 1 1 d . . . . .
H012 H 0.1124 0.7075 0.2730 0.060 Uiso 1 1 calc R . . . .
C013 C 0.5147(3) 0.4676(2) 0.11682(17) 0.0524(11) Uani 1 1 d . . . . .
C014 C 0.6062(3) 0.7461(2) 0.14309(16) 0.0517(11) Uani 1 1 d . . . . .
H014 H 0.5809 0.7138 0.1196 0.062 Uiso 1 1 calc R . . . .
C015 C 0.3144(3) 0.9360(2) 0.21271(16) 0.0528(11) Uani 1 1 d . . . . .
H015 H 0.2572 0.9258 0.2158 0.063 Uiso 1 1 calc R . . . .
C016 C 0.2781(3) 0.4923(2) 0.48864(17) 0.0576(12) Uani 1 1 d . . . . .
H016 H 0.2330 0.4604 0.4845 0.069 Uiso 1 1 calc R . . . .
C017 C 0.2985(3) 0.8165(2) 0.08327(17) 0.0577(12) Uani 1 1 d . . . . .
C018 C 0.4117(3) 0.5869(2) 0.50129(17) 0.0579(12) Uani 1 1 d . . . . .
C019 C 0.6530(3) 0.4869(2) 0.20456(19) 0.0642(13) Uani 1 1 d . . . . .
H019 H 0.6596 0.4416 0.1903 0.077 Uiso 1 1 calc R . . . .
C01A C 0.1672(3) 0.7763(3) 0.07504(18) 0.0663(13) Uani 1 1 d . . . . .
H01A H 0.1144 0.7619 0.0611 0.080 Uiso 1 1 calc R . . . .
C01B C 0.3221(3) 0.8291(2) 0.40560(17) 0.0577(12) Uani 1 1 d . . . . .
C01C C 0.6387(3) 0.7839(2) 0.22926(18) 0.0566(11) Uani 1 1 d . . . . .
H01C H 0.6345 0.7782 0.2648 0.068 Uiso 1 1 calc R . . . .
C01D C 0.5588(3) 0.4676(3) 0.07176(18) 0.0616(12) Uani 1 1 d . . . . .
C01E C 0.5191(3) 0.8723(2) 0.32626(17) 0.0597(12) Uani 1 1 d . . . . .
H01E H 0.4768 0.8923 0.3043 0.072 Uiso 1 1 calc R . . . .
C01F C 0.6495(3) 0.8050(2) 0.12438(19) 0.0636(13) Uani 1 1 d . . . . .
C01G C 0.2810(3) 0.8160(3) 0.4497(2) 0.0734(15) Uani 1 1 d . . . . .
H01G H 0.2496 0.8484 0.4681 0.088 Uiso 1 1 calc R . . . .
C01H C 0.0615(3) 0.7257(2) 0.16265(17) 0.0554(11) Uani 1 1 d . . . . .
C01I C 0.0464(3) 0.6532(2) 0.15180(18) 0.0585(12) Uani 1 1 d . . . . .
C01J C 0.7033(3) 0.5168(3) 0.2444(2) 0.0705(14) Uani 1 1 d . . . . .
H01J H 0.7501 0.4959 0.2618 0.085 Uiso 1 1 calc R . . . .
C01K C 0.3303(3) 0.4884(2) 0.53269(18) 0.0627(13) Uani 1 1 d . . . . .
C01L C 0.2954(3) 0.7447(2) 0.46176(18) 0.0661(13) Uani 1 1 d . . . . .
H01L H 0.2757 0.7203 0.4901 0.079 Uiso 1 1 calc R . . . .
C01M C 0.3458(4) 1.0047(2) 0.22428(18) 0.0658(14) Uani 1 1 d . . . . .
C01N C 0.2337(4) 0.8012(3) 0.04773(19) 0.0710(14) Uani 1 1 d . . . . .
H01N H 0.2344 0.8067 0.0120 0.085 Uiso 1 1 calc R . . . .
B35 B 0.3328(3) 0.8050(2) 0.18316(17) 0.0420(11) Uani 1 1 d . . . . .
B34 B 0.4192(3) 0.7627(2) 0.34133(16) 0.0399(10) Uani 1 1 d . . . . .
C01Q C 0.4537(3) 0.9005(2) 0.19300(19) 0.0643(13) Uani 1 1 d . . . . .
H01Q H 0.4910 0.8656 0.1823 0.077 Uiso 1 1 calc R . . . .
B01R B 0.5479(3) 0.6671(2) 0.21517(17) 0.0391(10) Uani 1 1 d . . . . .
C01S C 0.6885(3) 0.8522(3) 0.1588(2) 0.0741(15) Uani 1 1 d . . . . .
H01S H 0.7182 0.8914 0.1468 0.089 Uiso 1 1 calc R . . . .
C01T C 0.3959(3) 0.5358(3) 0.53814(19) 0.0712(14) Uani 1 1 d . . . . .
H01T H 0.4315 0.5337 0.5680 0.085 Uiso 1 1 calc R . . . .
C01U C 0.5956(4) 0.9083(3) 0.3353(2) 0.0757(15) Uani 1 1 d . . . . .
H01U H 0.6041 0.9521 0.3192 0.091 Uiso 1 1 calc R . . . .
C01V C 0.5704(3) 0.7789(3) 0.38158(18) 0.0678(14) Uani 1 1 d . . . . .
H01V H 0.5628 0.7350 0.3977 0.081 Uiso 1 1 calc R . . . .
C01W C 0.6830(3) 0.8409(2) 0.2110(2) 0.0700(14) Uani 1 1 d . . . . .
H01W H 0.7098 0.8725 0.2344 0.084 Uiso 1 1 calc R . . . .
C01X C 0.4600(3) 0.4119(2) 0.1280(2) 0.0686(14) Uani 1 1 d . . . . .
C01Y C 0.1180(3) 0.6006(2) 0.1468(2) 0.0776(15) Uani 1 1 d . . . . .
H01B H 0.1419 0.6065 0.1136 0.116 Uiso 1 1 calc GR . . . .
H01D H 0.0968 0.5527 0.1497 0.116 Uiso 1 1 calc GR . . . .
H01F H 0.1610 0.6091 0.1738 0.116 Uiso 1 1 calc GR . . . .
C01Z C -0.0064(3) 0.7734(3) 0.1644(2) 0.0729(14) Uani 1 1 d . . . . .
C020 C 0.4307(4) 1.0195(3) 0.2206(2) 0.0805(16) Uani 1 1 d . . . . .
H020 H 0.4510 1.0650 0.2290 0.097 Uiso 1 1 calc R . . . .
O8 O 0.7060(3) 0.7794(3) 0.4217(2) 0.161(3) Uani 1 1 d . . . . .
C022 C 0.5448(4) 0.4111(3) 0.0375(2) 0.0825(17) Uani 1 1 d . . . . .
H022 H 0.5741 0.4104 0.0072 0.099 Uiso 1 1 calc R . . . .
C023 C 0.4848(4) 0.9689(3) 0.2050(2) 0.0845(17) Uani 1 1 d . . . . .
H023 H 0.5420 0.9795 0.2023 0.101 Uiso 1 1 calc R . . . .
C024 C -0.0367(3) 0.6301(3) 0.1449(2) 0.0814(16) Uani 1 1 d . . . . .
H024 H -0.0472 0.5818 0.1385 0.098 Uiso 1 1 calc R . . . .
C025 C 0.2307(4) 0.5450(3) 0.40313(19) 0.0866(18) Uani 1 1 d . . . . .
H02A H 0.2175 0.5940 0.3948 0.130 Uiso 1 1 calc GR . . . .
H02B H 0.1795 0.5199 0.4100 0.130 Uiso 1 1 calc GR . . . .
H02C H 0.2568 0.5229 0.3745 0.130 Uiso 1 1 calc GR . . . .
C026 C 0.4900(4) 0.3566(3) 0.0462(3) 0.089(2) Uani 1 1 d . . . . .
C027 C 0.6203(4) 0.5259(3) 0.0597(2) 0.0856(17) Uani 1 1 d . . . . .
H02D H 0.5922 0.5714 0.0603 0.128 Uiso 1 1 calc GR . . . .
H02E H 0.6412 0.5180 0.0260 0.128 Uiso 1 1 calc GR . . . .
H02F H 0.6669 0.5256 0.0851 0.128 Uiso 1 1 calc GR . . . .
C028 C 0.4859(4) 0.6375(3) 0.5095(2) 0.093(2) Uani 1 1 d . . . . .
H02G H 0.5147 0.6419 0.4779 0.139 Uiso 1 1 calc GR . . . .
H02H H 0.5244 0.6190 0.5363 0.139 Uiso 1 1 calc GR . . . .
H02I H 0.4657 0.6836 0.5197 0.139 Uiso 1 1 calc GR . . . .
C029 C 0.4492(4) 0.3570(3) 0.0918(3) 0.0889(18) Uani 1 1 d . . . . .
H029 H 0.4131 0.3192 0.0987 0.107 Uiso 1 1 calc R . . . .
C02A C 0.6587(4) 0.8800(3) 0.3676(2) 0.0907(19) Uani 1 1 d . . . . .
H02J H 0.7091 0.9049 0.3741 0.109 Uiso 1 1 calc R . . . .
C02B C -0.1044(4) 0.6761(4) 0.1470(3) 0.0972(19) Uani 1 1 d . . . . .
C02C C 0.6464(4) 0.8144(4) 0.3901(2) 0.094(2) Uani 1 1 d . . . . .
C02D C 0.4137(4) 0.4103(3) 0.1778(3) 0.105(2) Uani 1 1 d . . . . .
H02K H 0.4501 0.4284 0.2057 0.157 Uiso 1 1 calc GR . . . .
H02L H 0.3977 0.3620 0.1853 0.157 Uiso 1 1 calc GR . . . .
H02M H 0.3637 0.4396 0.1740 0.157 Uiso 1 1 calc GR . . . .
C02E C 0.3139(4) 0.4337(3) 0.5749(2) 0.107(2) Uani 1 1 d . . . . .
H02N H 0.2542 0.4244 0.5753 0.161 Uiso 1 1 calc GR . . . .
H02O H 0.3339 0.4524 0.6079 0.161 Uiso 1 1 calc GR . . . .
H02P H 0.3433 0.3901 0.5680 0.161 Uiso 1 1 calc GR . . . .
C02F C -0.0881(4) 0.7469(4) 0.1570(3) 0.102(2) Uani 1 1 d . . . . .
H02Q H -0.1335 0.7784 0.1588 0.123 Uiso 1 1 calc R . . . .
C02G C 0.2138(4) 1.0482(4) 0.2497(3) 0.110(2) Uani 1 1 d . . . . .
H02R H 0.1827 1.0304 0.2195 0.165 Uiso 1 1 calc GR . . . .
H02S H 0.1887 1.0922 0.2605 0.165 Uiso 1 1 calc GR . . . .
H02T H 0.2122 1.0136 0.2771 0.165 Uiso 1 1 calc GR . . . .
C02H C 0.0088(4) 0.8521(3) 0.1749(3) 0.112(2) Uani 1 1 d . . . . .
H02U H 0.0351 0.8580 0.2090 0.167 Uiso 1 1 calc GR . . . .
H02V H -0.0443 0.8772 0.1726 0.167 Uiso 1 1 calc GR . . . .
H02W H 0.0454 0.8710 0.1497 0.167 Uiso 1 1 calc GR . . . .
C02I C 0.6718(6) 0.8757(3) 0.0502(3) 0.138(3) Uani 1 1 d . . . . .
H02X H 0.6635 0.8735 0.0131 0.208 Uiso 1 1 calc GR . . . .
H02Y H 0.7304 0.8853 0.0594 0.208 Uiso 1 1 calc GR . . . .
H H 0.6373 0.9133 0.0632 0.208 Uiso 1 1 calc GR . . . .
C02J C 0.4749(5) 0.2961(4) 0.0072(3) 0.150(4) Uani 1 1 d . . . . .
H02Z H 0.4173 0.2977 -0.0066 0.225 Uiso 1 1 calc GR . . . .
HA H 0.4854 0.2509 0.0241 0.225 Uiso 1 1 calc GR . . . .
HB H 0.5125 0.3015 -0.0205 0.225 Uiso 1 1 calc GR . . . .
C02K C -0.1942(4) 0.6483(5) 0.1376(4) 0.166(4) Uani 1 1 d . . . . .
H02 H -0.1934 0.5969 0.1360 0.248 Uiso 1 1 calc GR . . . .
HC H -0.2180 0.6671 0.1055 0.248 Uiso 1 1 calc GR . . . .
HD H -0.2281 0.6633 0.1655 0.248 Uiso 1 1 calc GR . . . .
C02L C 0.7814(6) 0.8178(7) 0.4357(5) 0.267(8) Uani 1 1 d . . . . .
H0AA H 0.8143 0.8237 0.4058 0.401 Uiso 1 1 calc GR . . . .
HE H 0.8140 0.7918 0.4619 0.401 Uiso 1 1 calc GR . . . .
HF H 0.7670 0.8640 0.4490 0.401 Uiso 1 1 calc GR . . . .

loop_
_atom_site_aniso_label
_atom_site_aniso_U_11
_atom_site_aniso_U_22
_atom_site_aniso_U_33
_atom_site_aniso_U_23
_atom_site_aniso_U_13
_atom_site_aniso_U_12
Cl01 0.0791(9) 0.0652(8) 0.0700(8) -0.0030(6) -0.0282(7) -0.0005(6)
Cl02 0.1179(12) 0.0405(6) 0.0870(9) 0.0056(6) 0.0238(8) 0.0143(7)
Cl03 0.0928(10) 0.0885(9) 0.0564(7) 0.0133(7) 0.0139(7) -0.0040(8)
O004 0.0497(16) 0.0269(13) 0.0458(15) -0.0027(11) -0.0022(12) 0.0042(11)
O005 0.0499(17) 0.0348(14) 0.0392(15) 0.0040(11) -0.0043(12) -0.0033(12)
O006 0.0558(17) 0.0302(13) 0.0358(14) 0.0016(11) 0.0057(12) -0.0021(12)
N007 0.0455(19) 0.0318(16) 0.0349(17) 0.0035(13) -0.0017(14) -0.0054(14)
N008 0.0396(18) 0.0256(15) 0.0408(17) -0.0004(13) 0.0039(14) -0.0011(13)
N009 0.0418(19) 0.0368(18) 0.0413(18) 0.0019(14) -0.0019(15) 0.0034(14)
N00A 0.049(2) 0.0314(17) 0.0417(19) 0.0039(14) -0.0026(15) 0.0051(14)
N00B 0.060(2) 0.0343(18) 0.0376(18) -0.0014(14) 0.0028(16) -0.0022(15)
N00C 0.054(2) 0.0362(18) 0.0405(19) 0.0051(14) -0.0005(16) 0.0080(15)
C31 0.045(2) 0.035(2) 0.037(2) 0.0031(16) -0.0029(18) -0.0043(17)
C00E 0.047(2) 0.028(2) 0.039(2) 0.0044(16) 0.0050(18) -0.0011(17)
C00F 0.043(2) 0.036(2) 0.037(2) -0.0019(17) -0.0012(17) -0.0032(17)
C30 0.042(2) 0.036(2) 0.043(2) 0.0009(17) 0.0060(18) -0.0015(17)
C00H 0.047(2) 0.0296(19) 0.044(2) -0.0031(16) 0.0041(18) -0.0014(17)
C00I 0.056(3) 0.0243(19) 0.042(2) 0.0031(16) -0.0007(19) 0.0032(17)
O00J 0.111(3) 0.053(2) 0.145(4) -0.020(2) 0.008(3) 0.015(2)
C00K 0.057(3) 0.046(2) 0.035(2) 0.0001(18) 0.0037(19) -0.005(2)
C00L 0.051(2) 0.041(2) 0.035(2) 0.0008(17) 0.0030(18) -0.0028(19)
O7 0.163(4) 0.087(3) 0.066(2) 0.013(2) 0.037(2) -0.046(3)
C00N 0.054(3) 0.034(2) 0.047(2) -0.0039(17) 0.004(2) 0.0049(18)
C00O 0.059(3) 0.030(2) 0.048(2) 0.0005(17) 0.005(2) -0.0007(18)
C00P 0.067(3) 0.032(2) 0.037(2) 0.0073(16) 0.001(2) 0.004(2)
C00Q 0.055(3) 0.045(2) 0.048(3) 0.0030(19) -0.008(2) 0.010(2)
C00R 0.045(2) 0.041(2) 0.039(2) 0.0030(17) -0.0047(18) -0.0074(18)
C00S 0.048(2) 0.033(2) 0.050(3) -0.0014(17) -0.004(2) 0.0023(18)
C00T 0.065(3) 0.039(2) 0.036(2) -0.0045(17) 0.001(2) -0.008(2)
C00U 0.057(3) 0.033(2) 0.052(3) 0.0104(18) 0.001(2) -0.0017(19)
C00V 0.060(3) 0.041(2) 0.045(2) 0.0061(18) 0.006(2) 0.000(2)
C00W 0.046(2) 0.043(2) 0.052(3) -0.0061(19) -0.0076(19) 0.0042(19)
C00X 0.053(3) 0.037(2) 0.050(2) -0.0063(18) -0.009(2) -0.0003(19)
C00Y 0.048(2) 0.034(2) 0.060(3) -0.0030(19) -0.010(2) 0.0082(18)
C00Z 0.048(2) 0.032(2) 0.049(2) -0.0043(17) 0.0057(19) 0.0017(18)
C010 0.060(3) 0.045(2) 0.041(2) -0.0030(18) 0.005(2) -0.008(2)
C011 0.054(3) 0.045(2) 0.054(3) 0.004(2) -0.005(2) 0.001(2)
C012 0.052(3) 0.042(2) 0.057(3) 0.000(2) 0.002(2) -0.0017(19)
C013 0.059(3) 0.035(2) 0.062(3) -0.0075(19) -0.012(2) 0.010(2)
C014 0.062(3) 0.043(2) 0.051(3) 0.0003(19) 0.009(2) -0.010(2)
C015 0.071(3) 0.037(2) 0.050(3) 0.0030(18) -0.003(2) 0.011(2)
C016 0.076(3) 0.045(2) 0.053(3) -0.003(2) 0.015(2) -0.015(2)
C017 0.079(3) 0.048(3) 0.044(3) 0.009(2) -0.008(2) 0.008(2)
C018 0.063(3) 0.062(3) 0.048(3) 0.013(2) -0.007(2) -0.008(2)
C019 0.067(3) 0.046(3) 0.079(3) -0.009(2) -0.005(3) 0.019(2)
C01A 0.079(4) 0.061(3) 0.056(3) 0.005(2) -0.020(3) 0.008(3)
C01B 0.081(3) 0.038(2) 0.055(3) -0.004(2) 0.010(2) 0.005(2)
C01C 0.067(3) 0.045(2) 0.057(3) -0.002(2) -0.003(2) -0.014(2)
C01D 0.065(3) 0.060(3) 0.059(3) -0.014(2) -0.004(2) 0.022(2)
C01E 0.077(3) 0.044(3) 0.058(3) -0.001(2) 0.001(2) -0.013(2)
C01F 0.079(3) 0.051(3) 0.063(3) 0.005(2) 0.023(3) -0.013(2)
C01G 0.098(4) 0.055(3) 0.069(3) -0.006(2) 0.027(3) 0.009(3)
C01H 0.050(3) 0.053(3) 0.062(3) -0.002(2) -0.008(2) 0.008(2)
C01I 0.050(3) 0.059(3) 0.066(3) 0.001(2) -0.007(2) 0.006(2)
C01J 0.062(3) 0.058(3) 0.089(4) 0.001(3) -0.015(3) 0.020(2)
C01K 0.084(4) 0.052(3) 0.052(3) 0.015(2) 0.008(3) 0.001(3)
C01L 0.090(4) 0.056(3) 0.054(3) 0.003(2) 0.022(3) -0.002(3)
C01M 0.105(4) 0.027(2) 0.064(3) -0.005(2) -0.001(3) 0.018(2)
C01N 0.099(4) 0.067(3) 0.045(3) 0.010(2) -0.011(3) 0.007(3)
B35 0.052(3) 0.033(2) 0.041(3) 0.0055(19) -0.002(2) 0.005(2)
B34 0.055(3) 0.030(2) 0.034(2) 0.0015(18) 0.001(2) 0.000(2)
C01Q 0.081(4) 0.037(2) 0.077(3) 0.003(2) 0.019(3) -0.008(2)
B01R 0.044(3) 0.036(2) 0.036(2) -0.0010(18) 0.000(2) 0.0016(19)
C01S 0.075(4) 0.050(3) 0.099(4) 0.008(3) 0.019(3) -0.024(3)
C01T 0.080(4) 0.075(3) 0.057(3) 0.024(3) -0.014(3) -0.005(3)
C01U 0.104(4) 0.052(3) 0.072(4) -0.005(3) 0.011(3) -0.033(3)
C01V 0.070(3) 0.066(3) 0.065(3) 0.017(2) -0.018(3) -0.027(3)
C01W 0.083(4) 0.049(3) 0.076(4) -0.001(2) -0.007(3) -0.025(3)
C01X 0.078(3) 0.041(3) 0.086(4) -0.010(2) -0.006(3) -0.001(2)
C01Y 0.071(3) 0.049(3) 0.111(4) -0.006(3) -0.010(3) 0.008(2)
C01Z 0.057(3) 0.072(3) 0.089(4) -0.011(3) -0.005(3) 0.020(3)
C020 0.104(5) 0.044(3) 0.094(4) 0.000(3) 0.006(3) -0.020(3)
O8 0.099(3) 0.183(5) 0.191(5) 0.087(4) -0.081(4) -0.072(3)
C022 0.089(4) 0.087(4) 0.068(4) -0.030(3) -0.022(3) 0.034(3)
C023 0.108(5) 0.050(3) 0.097(4) -0.005(3) 0.026(4) -0.009(3)
C024 0.062(4) 0.075(4) 0.106(4) 0.003(3) -0.006(3) -0.009(3)
C025 0.097(4) 0.102(4) 0.059(3) 0.011(3) -0.014(3) -0.047(3)
C026 0.102(5) 0.064(4) 0.097(5) -0.042(3) -0.036(4) 0.027(3)
C027 0.091(4) 0.096(4) 0.071(4) -0.009(3) 0.018(3) 0.002(3)
C028 0.089(4) 0.109(5) 0.076(4) 0.028(3) -0.035(3) -0.044(4)
C029 0.101(5) 0.046(3) 0.117(5) -0.023(3) -0.021(4) -0.007(3)
C02A 0.093(4) 0.091(4) 0.087(4) -0.002(3) -0.008(4) -0.053(4)
C02B 0.050(3) 0.112(5) 0.128(6) -0.004(4) -0.005(3) -0.005(3)
C02C 0.081(4) 0.111(5) 0.087(4) 0.024(4) -0.030(3) -0.046(4)
C02D 0.126(5) 0.075(4) 0.116(5) -0.009(4) 0.024(4) -0.037(4)
C02E 0.146(6) 0.091(4) 0.084(4) 0.050(3) 0.008(4) -0.017(4)
C02F 0.052(4) 0.111(5) 0.142(6) -0.017(4) -0.002(4) 0.021(3)
C02G 0.085(5) 0.094(5) 0.150(6) -0.035(4) 0.007(4) 0.014(4)
C02H 0.101(5) 0.076(4) 0.156(6) -0.022(4) -0.016(4) 0.038(4)
C02I 0.241(9) 0.083(5) 0.099(5) 0.024(4) 0.080(6) -0.017(5)
C02J 0.200(9) 0.099(5) 0.143(7) -0.077(5) -0.061(6) 0.032(5)
C02K 0.052(4) 0.185(9) 0.258(11) -0.019(8) -0.006(5) -0.023(5)
C02L 0.141(8) 0.326(15) 0.316(15) 0.177(12) -0.149(9) -0.157(9)

loop_
_atom_type_symbol
_atom_type_description
_atom_type_scat_dispersion_real
_atom_type_scat_dispersion_imag
_atom_type_scat_source
C C 0.0033 0.0016 'International Tables Vol C Tables 4.2.6.8 and 6.1.1.4'
H H 0.0000 0.0000 'International Tables Vol C Tables 4.2.6.8 and 6.1.1.4'
B B 0.0013 0.0007 'International Tables Vol C Tables 4.2.6.8 and 6.1.1.4'
N N 0.0061 0.0033 'International Tables Vol C Tables 4.2.6.8 and 6.1.1.4'
O O 0.0106 0.0060 'International Tables Vol C Tables 4.2.6.8 and 6.1.1.4'
Cl Cl 0.1484 0.1585 'International Tables Vol C Tables 4.2.6.8 and 6.1.1.4'

loop_
_geom_angle_atom_site_label_1
_geom_angle_atom_site_label_2
_geom_angle_atom_site_label_3
_geom_angle
_geom_angle_site_symmetry_1
_geom_angle_site_symmetry_3
_geom_angle_publ_flag
C00E O004 B35 128.9(3) . . ?
C00I O005 B34 126.0(3) . . ?
C00F O006 B01R 129.8(3) . . ?
C31 N007 B34 125.8(3) . . ?
C00F N007 C31 108.1(3) . . ?
C00F N007 B34 125.7(3) . . ?
C00E N008 C00H 107.8(3) . . ?
C00E N008 B01R 125.7(3) . . ?
C00H N008 B01R 126.1(3) . . ?
C00N N009 B01R 125.7(3) . . ?
C011 N009 C00N 105.7(3) . . ?
C011 N009 B01R 128.5(3) . . ?
C00I N00A C00S 107.3(4) . . ?
C00I N00A B35 125.8(4) . . ?
C00S N00A B35 126.9(3) . . ?
C00K N00B B34 125.4(3) . . ?
C01B N00B C00K 105.9(4) . . ?
C01B N00B B34 128.5(3) . . ?
C00Q N00C B35 126.2(4) . . ?
C017 N00C C00Q 105.8(4) . . ?
C017 N00C B35 127.7(4) . . ?
N007 C31 C00U 106.7(3) . . ?
C00R C31 N007 121.8(4) . . ?
C00R C31 C00U 131.5(4) . . ?
O004 C00E N008 118.7(3) . . ?
O004 C00E C00W 132.0(4) . . ?
N008 C00E C00W 109.2(3) . . ?
O006 C00F N007 118.3(3) . . ?
O006 C00F C00O 132.4(4) . . ?
N007 C00F C00O 109.3(3) . . ?
C014 C30 C01C 117.4(4) . . ?
C014 C30 B01R 120.2(3) . . ?
C01C C30 B01R 122.4(4) . . ?
N008 C00H C00X 107.4(3) . . ?
C00Z C00H N008 121.6(4) . . ?
C00Z C00H C00X 131.0(4) . . ?
O005 C00I N00A 118.9(4) . . ?
O005 C00I C00V 131.4(4) . . ?
N00A C00I C00V 109.6(4) . . ?
C01M O00J C02G 118.7(5) . . ?
N00B C00K C00R 120.9(4) . . ?
C01L C00K N00B 108.4(4) . . ?
C01L C00K C00R 130.7(4) . . ?
C010 C00L C00R 120.9(4) . . ?
C010 C00L C018 120.0(4) . . ?
C018 C00L C00R 119.1(4) . . ?
C01F O7 C02I 118.5(5) . . ?
N009 C00N C00Z 120.8(3) . . ?
C019 C00N N009 108.9(4) . . ?
C019 C00N C00Z 130.2(4) . . ?
C00F C00O H00O 126.6 . . ?
C00U C00O C00F 106.9(3) . . ?
C00U C00O H00O 126.6 . . ?
C015 C00P B35 119.4(4) . . ?
C01Q C00P C015 118.1(4) . . ?
C01Q C00P B35 122.6(4) . . ?
N00C C00Q C00Y 121.4(4) . . ?
C01A C00Q N00C 109.0(4) . . ?
C01A C00Q C00Y 129.5(5) . . ?
C31 C00R C00K 120.4(3) . . ?
C31 C00R C00L 121.0(4) . . ?
C00K C00R C00L 118.5(4) . . ?
N00A C00S C012 107.7(4) . . ?
C00Y C00S N00A 121.1(4) . . ?
C00Y C00S C012 131.1(4) . . ?
C01E C00T B34 123.1(4) . . ?
C01V C00T C01E 117.1(4) . . ?
C01V C00T B34 119.7(4) . . ?
C31 C00U H00U 125.5 . . ?
C00O C00U C31 108.9(3) . . ?
C00O C00U H00U 125.5 . . ?
C00I C00V H00V 126.5 . . ?
C012 C00V C00I 107.0(4) . . ?
C012 C00V H00V 126.5 . . ?
C00E C00W H00W 126.6 . . ?
C00X C00W C00E 106.9(4) . . ?
C00X C00W H00W 126.6 . . ?
C00H C00X H00X 125.7 . . ?
C00W C00X C00H 108.7(3) . . ?
C00W C00X H00X 125.7 . . ?
C00Q C00Y C01H 119.0(4) . . ?
C00S C00Y C00Q 119.9(4) . . ?
C00S C00Y C01H 121.0(4) . . ?
C00H C00Z C00N 120.0(4) . . ?
C00H C00Z C013 119.2(4) . . ?
C00N C00Z C013 120.7(3) . . ?
C00L C010 C025 121.5(4) . . ?
C016 C010 C00L 118.7(4) . . ?
C016 C010 C025 119.8(4) . . ?
N009 C011 Cl01 122.2(3) . . ?
N009 C011 C01J 111.3(4) . . ?
C01J C011 Cl01 126.5(4) . . ?
C00S C012 H012 125.8 . . ?
C00V C012 C00S 108.3(4) . . ?
C00V C012 H012 125.8 . . ?
C01D C013 C00Z 118.9(4) . . ?
C01D C013 C01X 121.2(4) . . ?
C01X C013 C00Z 119.8(4) . . ?
C30 C014 H014 119.1 . . ?
C30 C014 C01F 121.8(4) . . ?
C01F C014 H014 119.1 . . ?
C00P C015 H015 120.2 . . ?
C00P C015 C01M 119.7(5) . . ?
C01M C015 H015 120.2 . . ?
C010 C016 H016 119.0 . . ?
C01K C016 C010 122.0(4) . . ?
C01K C016 H016 119.0 . . ?
N00C C017 Cl03 122.3(4) . . ?
N00C C017 C01N 110.9(5) . . ?
C01N C017 Cl03 126.7(4) . . ?
C00L C018 C028 121.5(4) . . ?
C01T C018 C00L 118.4(4) . . ?
C01T C018 C028 120.1(4) . . ?
C00N C019 H019 126.1 . . ?
C00N C019 C01J 107.8(4) . . ?
C01J C019 H019 126.1 . . ?
C00Q C01A H01A 126.3 . . ?
C01N C01A C00Q 107.4(5) . . ?
C01N C01A H01A 126.3 . . ?
N00B C01B Cl02 121.9(4) . . ?
N00B C01B C01G 111.8(4) . . ?
C01G C01B Cl02 126.3(4) . . ?
C30 C01C H01C 119.6 . . ?
C01W C01C C30 120.9(4) . . ?
C01W C01C H01C 119.6 . . ?
C013 C01D C027 122.1(4) . . ?
C022 C01D C013 117.8(5) . . ?
C022 C01D C027 120.1(5) . . ?
C00T C01E H01E 119.7 . . ?
C01U C01E C00T 120.6(5) . . ?
C01U C01E H01E 119.7 . . ?
O7 C01F C014 115.5(4) . . ?
O7 C01F C01S 125.0(4) . . ?
C01S C01F C014 119.5(4) . . ?
C01B C01G H01G 126.8 . . ?
C01B C01G C01L 106.4(4) . . ?
C01L C01G H01G 126.8 . . ?
C01I C01H C00Y 119.7(4) . . ?
C01Z C01H C00Y 120.2(4) . . ?
C01Z C01H C01I 120.1(4) . . ?
C01H C01I C01Y 121.8(4) . . ?
C024 C01I C01H 118.5(4) . . ?
C024 C01I C01Y 119.7(5) . . ?
C011 C01J C019 106.3(4) . . ?
C011 C01J H01J 126.9 . . ?
C019 C01J H01J 126.9 . . ?
C016 C01K C02E 120.8(5) . . ?
C01T C01K C016 118.0(4) . . ?
C01T C01K C02E 121.2(5) . . ?
C00K C01L H01L 126.2 . . ?
C01G C01L C00K 107.5(4) . . ?
C01G C01L H01L 126.2 . . ?
O00J C01M C015 124.8(5) . . ?
O00J C01M C020 115.0(5) . . ?
C020 C01M C015 120.2(4) . . ?
C017 C01N C01A 106.9(5) . . ?
C017 C01N H01N 126.6 . . ?
C01A C01N H01N 126.6 . . ?
O004 B35 N00A 106.9(3) . . ?
O004 B35 N00C 111.0(3) . . ?
O004 B35 C00P 108.1(4) . . ?
N00A B35 C00P 112.5(3) . . ?
N00C B35 N00A 104.5(4) . . ?
N00C B35 C00P 113.7(3) . . ?
O005 B34 N007 108.5(3) . . ?
O005 B34 N00B 110.9(4) . . ?
O005 B34 C00T 109.5(3) . . ?
N007 B34 N00B 104.6(3) . . ?
N007 B34 C00T 111.3(3) . . ?
N00B B34 C00T 112.0(3) . . ?
C00P C01Q H01Q 119.0 . . ?
C00P C01Q C023 122.0(5) . . ?
C023 C01Q H01Q 119.0 . . ?
O006 B01R N008 107.7(3) . . ?
O006 B01R N009 111.8(3) . . ?
O006 B01R C30 107.2(3) . . ?
N008 B01R N009 104.7(3) . . ?
N008 B01R C30 111.8(3) . . ?
N009 B01R C30 113.5(3) . . ?
C01F C01S H01S 120.4 . . ?
C01W C01S C01F 119.1(4) . . ?
C01W C01S H01S 120.4 . . ?
C018 C01T H01T 118.6 . . ?
C01K C01T C018 122.8(5) . . ?
C01K C01T H01T 118.6 . . ?
C01E C01U H01U 119.6 . . ?
C02A C01U C01E 120.8(5) . . ?
C02A C01U H01U 119.6 . . ?
C00T C01V H01V 118.9 . . ?
C02C C01V C00T 122.2(5) . . ?
C02C C01V H01V 118.9 . . ?
C01C C01W C01S 121.2(5) . . ?
C01C C01W H01W 119.4 . . ?
C01S C01W H01W 119.4 . . ?
C013 C01X C02D 121.6(4) . . ?
C029 C01X C013 117.7(5) . . ?
C029 C01X C02D 120.7(5) . . ?
C01I C01Y H01B 109.5 . . ?
C01I C01Y H01D 109.5 . . ?
C01I C01Y H01F 109.5 . . ?
H01B C01Y H01D 109.5 . . ?
H01B C01Y H01F 109.5 . . ?
H01D C01Y H01F 109.5 . . ?
C01H C01Z C02H 120.7(5) . . ?
C02F C01Z C01H 118.6(5) . . ?
C02F C01Z C02H 120.6(5) . . ?
C01M C020 H020 119.5 . . ?
C023 C020 C01M 121.0(5) . . ?
C023 C020 H020 119.5 . . ?
C02C O8 C02L 116.7(6) . . ?
C01D C022 H022 118.6 . . ?
C026 C022 C01D 122.9(6) . . ?
C026 C022 H022 118.6 . . ?
C01Q C023 H023 120.5 . . ?
C020 C023 C01Q 119.0(6) . . ?
C020 C023 H023 120.5 . . ?
C01I C024 H024 118.9 . . ?
C02B C024 C01I 122.3(5) . . ?
C02B C024 H024 118.9 . . ?
C010 C025 H02A 109.5 . . ?
C010 C025 H02B 109.5 . . ?
C010 C025 H02C 109.5 . . ?
H02A C025 H02B 109.5 . . ?
H02A C025 H02C 109.5 . . ?
H02B C025 H02C 109.5 . . ?
C022 C026 C029 118.0(5) . . ?
C022 C026 C02J 121.5(7) . . ?
C029 C026 C02J 120.5(7) . . ?
C01D C027 H02D 109.5 . . ?
C01D C027 H02E 109.5 . . ?
C01D C027 H02F 109.5 . . ?
H02D C027 H02E 109.5 . . ?
H02D C027 H02F 109.5 . . ?
H02E C027 H02F 109.5 . . ?
C018 C028 H02G 109.5 . . ?
C018 C028 H02H 109.5 . . ?
C018 C028 H02I 109.5 . . ?
H02G C028 H02H 109.5 . . ?
H02G C028 H02I 109.5 . . ?
H02H C028 H02I 109.5 . . ?
C01X C029 H029 118.8 . . ?
C026 C029 C01X 122.3(6) . . ?
C026 C029 H029 118.8 . . ?
C01U C02A H02J 120.4 . . ?
C01U C02A C02C 119.2(5) . . ?
C02C C02A H02J 120.4 . . ?
C024 C02B C02K 120.1(7) . . ?
C02F C02B C024 118.2(5) . . ?
C02F C02B C02K 121.6(6) . . ?
O8 C02C C01V 115.4(5) . . ?
C02A C02C C01V 120.1(6) . . ?
C02A C02C O8 124.5(5) . . ?
C01X C02D H02K 109.5 . . ?
C01X C02D H02L 109.5 . . ?
C01X C02D H02M 109.5 . . ?
H02K C02D H02L 109.5 . . ?
H02K C02D H02M 109.5 . . ?
H02L C02D H02M 109.5 . . ?
C01K C02E H02N 109.5 . . ?
C01K C02E H02O 109.5 . . ?
C01K C02E H02P 109.5 . . ?
H02N C02E H02O 109.5 . . ?
H02N C02E H02P 109.5 . . ?
H02O C02E H02P 109.5 . . ?
C01Z C02F H02Q 118.9 . . ?
C02B C02F C01Z 122.3(5) . . ?
C02B C02F H02Q 118.9 . . ?
O00J C02G H02R 109.5 . . ?
O00J C02G H02S 109.5 . . ?
O00J C02G H02T 109.5 . . ?
H02R C02G H02S 109.5 . . ?
H02R C02G H02T 109.5 . . ?
H02S C02G H02T 109.5 . . ?
C01Z C02H H02U 109.5 . . ?
C01Z C02H H02V 109.5 . . ?
C01Z C02H H02W 109.5 . . ?
H02U C02H H02V 109.5 . . ?
H02U C02H H02W 109.5 . . ?
H02V C02H H02W 109.5 . . ?
O7 C02I H02X 109.5 . . ?
O7 C02I H02Y 109.5 . . ?
O7 C02I H 109.5 . . ?
H02X C02I H02Y 109.5 . . ?
H02X C02I H 109.5 . . ?
H02Y C02I H 109.5 . . ?
C026 C02J H02Z 109.5 . . ?
C026 C02J HA 109.5 . . ?
C026 C02J HB 109.5 . . ?
H02Z C02J HA 109.5 . . ?
H02Z C02J HB 109.5 . . ?
HA C02J HB 109.5 . . ?
C02B C02K H02 109.5 . . ?
C02B C02K HC 109.5 . . ?
C02B C02K HD 109.5 . . ?
H02 C02K HC 109.5 . . ?
H02 C02K HD 109.5 . . ?
HC C02K HD 109.5 . . ?
O8 C02L H0AA 109.5 . . ?
O8 C02L HE 109.5 . . ?
O8 C02L HF 109.5 . . ?
H0AA C02L HE 109.5 . . ?
H0AA C02L HF 109.5 . . ?
HE C02L HF 109.5 . . ?

loop_
_geom_bond_atom_site_label_1
_geom_bond_atom_site_label_2
_geom_bond_distance
_geom_bond_site_symmetry_2
_geom_bond_publ_flag
Cl01 C011 1.697(5) . ?
Cl02 C01B 1.710(5) . ?
Cl03 C017 1.698(6) . ?
O004 C00E 1.288(4) . ?
O004 B35 1.493(5) . ?
O005 C00I 1.301(5) . ?
O005 B34 1.483(6) . ?
O006 C00F 1.291(5) . ?
O006 B01R 1.499(6) . ?
N007 C31 1.404(5) . ?
N007 C00F 1.342(5) . ?
N007 B34 1.565(5) . ?
N008 C00E 1.349(5) . ?
N008 C00H 1.401(5) . ?
N008 B01R 1.550(6) . ?
N009 C00N 1.391(5) . ?
N009 C011 1.357(6) . ?
N009 B01R 1.562(5) . ?
N00A C00I 1.343(5) . ?
N00A C00S 1.399(5) . ?
N00A B35 1.563(6) . ?
N00B C00K 1.391(5) . ?
N00B C01B 1.347(5) . ?
N00B B34 1.572(6) . ?
N00C C00Q 1.384(6) . ?
N00C C017 1.357(6) . ?
N00C B35 1.558(6) . ?
C31 C00R 1.353(6) . ?
C31 C00U 1.421(6) . ?
C00E C00W 1.434(6) . ?
C00F C00O 1.432(5) . ?
C30 C014 1.376(6) . ?
C30 C01C 1.394(6) . ?
C30 B01R 1.601(6) . ?
C00H C00X 1.417(6) . ?
C00H C00Z 1.360(5) . ?
C00I C00V 1.430(6) . ?
O00J C01M 1.345(6) . ?
O00J C02G 1.403(7) . ?
C00K C00R 1.419(6) . ?
C00K C01L 1.390(6) . ?
C00L C00R 1.498(5) . ?
C00L C010 1.393(6) . ?
C00L C018 1.396(6) . ?
O7 C01F 1.371(6) . ?
O7 C02I 1.388(7) . ?
C00N C00Z 1.415(6) . ?
C00N C019 1.382(6) . ?
C00O H00O 0.9300 . ?
C00O C00U 1.345(6) . ?
C00P C015 1.393(6) . ?
C00P B35 1.598(6) . ?
C00P C01Q 1.381(7) . ?
C00Q C00Y 1.418(6) . ?
C00Q C01A 1.383(6) . ?
C00S C00Y 1.366(6) . ?
C00S C012 1.416(6) . ?
C00T C01E 1.397(6) . ?
C00T B34 1.588(6) . ?
C00T C01V 1.382(6) . ?
C00U H00U 0.9300 . ?
C00V H00V 0.9300 . ?
C00V C012 1.346(6) . ?
C00W H00W 0.9300 . ?
C00W C00X 1.351(6) . ?
C00X H00X 0.9300 . ?
C00Y C01H 1.495(6) . ?
C00Z C013 1.499(6) . ?
C010 C016 1.387(6) . ?
C010 C025 1.499(7) . ?
C011 C01J 1.375(6) . ?
C012 H012 0.9300 . ?
C013 C01D 1.388(7) . ?
C013 C01X 1.394(7) . ?
C014 H014 0.9300 . ?
C014 C01F 1.395(6) . ?
C015 H015 0.9300 . ?
C015 C01M 1.403(6) . ?
C016 H016 0.9300 . ?
C016 C01K 1.372(7) . ?
C017 C01N 1.369(7) . ?
C018 C01T 1.379(6) . ?
C018 C028 1.512(7) . ?
C019 H019 0.9300 . ?
C019 C01J 1.383(7) . ?
C01A H01A 0.9300 . ?
C01A C01N 1.377(7) . ?
C01B C01G 1.364(7) . ?
C01C H01C 0.9300 . ?
C01C C01W 1.371(6) . ?
C01D C022 1.387(7) . ?
C01D C027 1.504(7) . ?
C01E H01E 0.9300 . ?
C01E C01U 1.393(7) . ?
C01F C01S 1.374(7) . ?
C01G H01G 0.9300 . ?
C01G C01L 1.383(7) . ?
C01H C01I 1.400(6) . ?
C01H C01Z 1.396(6) . ?
C01I C01Y 1.509(7) . ?
C01I C024 1.385(7) . ?
C01J H01J 0.9300 . ?
C01K C01T 1.365(7) . ?
C01K C02E 1.526(6) . ?
C01L H01L 0.9300 . ?
C01M C020 1.376(8) . ?
C01N H01N 0.9300 . ?
C01Q H01Q 0.9300 . ?
C01Q C023 1.399(7) . ?
C01S H01S 0.9300 . ?
C01S C01W 1.373(7) . ?
C01T H01T 0.9300 . ?
C01U H01U 0.9300 . ?
C01U C02A 1.370(8) . ?
C01V H01V 0.9300 . ?
C01V C02C 1.379(7) . ?
C01W H01W 0.9300 . ?
C01X C029 1.393(7) . ?
C01X C02D 1.514(8) . ?
C01Y H01B 0.9600 . ?
C01Y H01D 0.9600 . ?
C01Y H01F 0.9600 . ?
C01Z C02F 1.386(8) . ?
C01Z C02H 1.511(8) . ?
C020 H020 0.9300 . ?
C020 C023 1.350(7) . ?
O8 C02C 1.377(7) . ?
O8 C02L 1.421(8) . ?
C022 H022 0.9300 . ?
C022 C026 1.364(9) . ?
C023 H023 0.9300 . ?
C024 H024 0.9300 . ?
C024 C02B 1.374(8) . ?
C025 H02A 0.9600 . ?
C025 H02B 0.9600 . ?
C025 H02C 0.9600 . ?
C026 C029 1.371(9) . ?
C026 C02J 1.525(7) . ?
C027 H02D 0.9600 . ?
C027 H02E 0.9600 . ?
C027 H02F 0.9600 . ?
C028 H02G 0.9600 . ?
C028 H02H 0.9600 . ?
C028 H02I 0.9600 . ?
C029 H029 0.9300 . ?
C02A H02J 0.9300 . ?
C02A C02C 1.376(8) . ?
C02B C02F 1.369(9) . ?
C02B C02K 1.519(8) . ?
C02D H02K 0.9600 . ?
C02D H02L 0.9600 . ?
C02D H02M 0.9600 . ?
C02E H02N 0.9600 . ?
C02E H02O 0.9600 . ?
C02E H02P 0.9600 . ?
C02F H02Q 0.9300 . ?
C02G H02R 0.9600 . ?
C02G H02S 0.9600 . ?
C02G H02T 0.9600 . ?
C02H H02U 0.9600 . ?
C02H H02V 0.9600 . ?
C02H H02W 0.9600 . ?
C02I H02X 0.9600 . ?
C02I H02Y 0.9600 . ?
C02I H 0.9600 . ?
C02J H02Z 0.9600 . ?
C02J HA 0.9600 . ?
C02J HB 0.9600 . ?
C02K H02 0.9600 . ?
C02K HC 0.9600 . ?
C02K HD 0.9600 . ?
C02L H0AA 0.9600 . ?
C02L HE 0.9600 . ?
C02L HF 0.9600 . ?
